data_7211052
loop_
_publ_author_name
'Prajapati, Rajneesh Kumar'
'Kumar, Jitendra'
'Verma, Sandeep'

_publ_section_title
;
 Counteranion-directed structural consequences in silver--adenine N-oxide
 complexes
;
_journal_issue 45
_journal_name_full CrystEngComm
_journal_page_first 9316
_journal_paper_doi 10.1039/c3ce41164h
_journal_volume 15
_journal_year 2013
_chemical_formula_sum 'C16 H22 Ag2 Cl2 N10 O13'
_chemical_formula_weight 849.08
_chemical_name_systematic
;
 ?
;
_space_group_IT_number 4
_symmetry_space_group_name_Hall 'P 2yb'
_symmetry_space_group_name_H-M 'P 1 21 1'
_atom_sites_solution_hydrogens geom
_atom_sites_solution_primary direct
_atom_sites_solution_secondary difmap
_audit_creation_method SHELXL-97
_cell_angle_alpha 90.00
_cell_angle_beta 117.315(2)
_cell_angle_gamma 90.00
_cell_formula_units_Z 2
_cell_length_a 12.7023(17)
_cell_length_b 9.2602(12)
_cell_length_c 13.3792(17)
_cell_measurement_temperature 293(2)
_cell_volume 1398.3(3)
_computing_structure_refinement 'SHELXL-97 (Sheldrick, 1997)'
_diffrn_ambient_temperature 293(2)
_diffrn_measured_fraction_theta_full 0.992
_diffrn_measured_fraction_theta_max 0.988
_diffrn_radiation_monochromator graphite
_diffrn_radiation_source 'fine-focus sealed tube'
_diffrn_radiation_type MoK\a
_diffrn_radiation_wavelength 0.71073
_diffrn_reflns_av_R_equivalents 0.0273
_diffrn_reflns_av_sigmaI/netI 0.0368
_diffrn_reflns_limit_h_max 15
_diffrn_reflns_limit_h_min -11
_diffrn_reflns_limit_k_max 10
_diffrn_reflns_limit_k_min -11
_diffrn_reflns_limit_l_max 16
_diffrn_reflns_limit_l_min -16
_diffrn_reflns_number 7677
_diffrn_reflns_theta_full 25.00
_diffrn_reflns_theta_max 26.00
_diffrn_reflns_theta_min 2.85
_exptl_absorpt_coefficient_mu 1.672
_exptl_absorpt_correction_T_max 0.7757
_exptl_absorpt_correction_T_min 0.7309
_exptl_crystal_density_diffrn 2.017
_exptl_crystal_density_method 'not measured'
_exptl_crystal_F_000 840
_exptl_crystal_size_max 0.20
_exptl_crystal_size_mid 0.18
_exptl_crystal_size_min 0.16
_refine_diff_density_max 2.039
_refine_diff_density_min -0.650
_refine_diff_density_rms 0.149
_refine_ls_abs_structure_details 'Flack H D (1983), Acta Cryst. A39, 876-881'
_refine_ls_abs_structure_Flack 0.53(4)
_refine_ls_extinction_method none
_refine_ls_goodness_of_fit_ref 1.066
_refine_ls_hydrogen_treatment mixed
_refine_ls_matrix_type full
_refine_ls_number_parameters 389
_refine_ls_number_reflns 4884
_refine_ls_number_restraints 1
_refine_ls_restrained_S_all 1.066
_refine_ls_R_factor_all 0.0416
_refine_ls_R_factor_gt 0.0399
_refine_ls_shift/su_max 0.000
_refine_ls_shift/su_mean 0.000
_refine_ls_structure_factor_coef Fsqd
_refine_ls_weighting_details 'calc w=1/[\s^2^(Fo^2^)+(0.0551P)^2^+5.2057P] where P=(Fo^2^+2Fc^2^)/3'
_refine_ls_weighting_scheme calc
_refine_ls_wR_factor_gt 0.1036
_refine_ls_wR_factor_ref 0.1056
_reflns_number_gt 4663
_reflns_number_total 4884
_reflns_threshold_expression >2sigma(I)
_cod_data_source_file c3ce41164h.txt
_cod_data_source_block Complex-5
_cod_database_code 7211052

loop_
_symmetry_equiv_pos_as_xyz
'x, y, z'
'-x, y+1/2, -z'

loop_
_atom_site_label
_atom_site_type_symbol
_atom_site_fract_x
_atom_site_fract_y
_atom_site_fract_z
_atom_site_U_iso_or_equiv
_atom_site_adp_type
_atom_site_occupancy
_atom_site_symmetry_multiplicity
_atom_site_calc_flag
_atom_site_refinement_flags
Ag1 Ag 0.34428(4) 0.23792(4) 0.40507(4) 0.01709(15) Uani 1 1 d .
N7A N 0.2501(5) 0.1871(7) 0.2105(4) 0.0148(13) Uani 1 1 d .
N9A N 0.2132(5) 0.0068(7) 0.0859(4) 0.0169(13) Uani 1 1 d .
O1 O 0.5471(4) 0.1903(5) 0.4623(4) 0.0144(11) Uani 1 1 d .
C8A C 0.2012(5) 0.0590(8) 0.1753(6) 0.0149(14) Uani 1 1 d .
H8A H 0.1620 0.0089 0.2087 0.018 Uiso 1 1 calc R
C4A C 0.2738(5) 0.1073(8) 0.0617(5) 0.0139(14) Uani 1 1 d .
C5A C 0.2961(5) 0.2219(10) 0.1378(5) 0.0146(14) Uani 1 1 d .
C6A C 0.3578(5) 0.3446(8) 0.1325(5) 0.0108(14) Uani 1 1 d .
C2A C 0.3722(5) 0.2224(9) -0.0188(5) 0.0139(14) Uani 1 1 d .
H2A H 0.4008 0.2269 -0.0715 0.017 Uiso 1 1 calc R
N1A N 0.3938(5) 0.3348(7) 0.0502(5) 0.0144(12) Uani 1 1 d .
N6A N 0.3860(5) 0.4580(7) 0.1965(5) 0.0186(14) Uani 1 1 d .
H6A1 H 0.4268 0.5260 0.1872 0.022 Uiso 1 1 calc R
H6A2 H 0.3639 0.4651 0.2482 0.022 Uiso 1 1 calc R
C10A C 0.1670(6) -0.1327(8) 0.0305(6) 0.0197(16) Uani 1 1 d .
H10A H 0.1487 -0.1927 0.0800 0.024 Uiso 1 1 calc R
H10B H 0.2282 -0.1812 0.0188 0.024 Uiso 1 1 calc R
N3A N 0.3127(5) 0.1041(7) -0.0180(5) 0.0159(13) Uani 1 1 d .
C10 C 0.8488(6) 0.7615(9) 0.4865(6) 0.0203(15) Uani 1 1 d .
H10C H 0.7887 0.8098 0.4999 0.024 Uiso 1 1 calc R
H10D H 0.8707 0.8253 0.4416 0.024 Uiso 1 1 calc R
O1A O 0.4590(4) 0.4471(6) 0.0420(4) 0.0193(12) Uani 1 1 d .
N7 N 0.7542(5) 0.4551(7) 0.2931(4) 0.0154(13) Uani 1 1 d .
N9 N 0.7997(5) 0.6277(6) 0.4241(4) 0.0121(12) Uani 1 1 d .
C5 C 0.7107(5) 0.4197(9) 0.3678(5) 0.0112(13) Uani 1 1 d .
C8 C 0.8065(6) 0.5794(9) 0.3298(6) 0.0190(16) Uani 1 1 d .
H8 H 0.8445 0.6301 0.2957 0.023 Uiso 1 1 calc R
N1 N 0.6121(5) 0.3010(7) 0.4552(5) 0.0147(12) Uani 1 1 d .
C2 C 0.6400(5) 0.4155(10) 0.5292(5) 0.0170(15) Uani 1 1 d .
H2 H 0.6124 0.4125 0.5826 0.020 Uiso 1 1 calc R
C4 C 0.7369(6) 0.5215(8) 0.4488(5) 0.0147(14) Uani 1 1 d .
N6 N 0.6104(5) 0.1854(7) 0.3021(5) 0.0182(14) Uani 1 1 d .
H6A H 0.5719 0.1167 0.3140 0.022 Uiso 1 1 calc R
H6B H 0.6276 0.1795 0.2471 0.022 Uiso 1 1 calc R
C6 C 0.6433(6) 0.3005(9) 0.3688(6) 0.0163(15) Uani 1 1 d .
N3 N 0.7028(5) 0.5283(6) 0.5293(4) 0.0145(12) Uani 1 1 d .
C11 C 0.9566(6) 0.7333(11) 0.5982(6) 0.0217(15) Uani 1 1 d .
H11A H 0.9324 0.6766 0.6451 0.026 Uiso 1 1 calc R
H11B H 0.9864 0.8249 0.6357 0.026 Uiso 1 1 calc R
O1W O 0.3271(4) 0.4893(6) 0.3858(4) 0.0180(12) Uani 1 1 d .
Ag2 Ag 0.33714(4) -0.10051(5) -0.10215(4) 0.01821(16) Uani 1 1 d .
Cl1 Cl 0.51529(15) 0.8183(2) 0.25449(15) 0.0195(3) Uani 1 1 d .
Cl2 Cl 0.06368(14) 0.7270(2) 0.28529(14) 0.0264(4) Uani 1 1 d .
O3 O 0.4458(5) 0.7577(6) 0.1446(4) 0.0326(12) Uani 1 1 d .
O2 O 0.5374(5) 0.7106(6) 0.3400(4) 0.0337(12) Uani 1 1 d .
O4 O 0.4563(4) 0.9412(5) 0.2705(4) 0.0287(11) Uani 1 1 d .
O5 O 0.6287(5) 0.8644(6) 0.2618(5) 0.0332(13) Uani 1 1 d .
C12A C -0.0459(6) -0.0532(10) -0.0694(7) 0.0305(19) Uani 1 1 d .
H12A H -0.1136 -0.0462 -0.1421 0.046 Uiso 1 1 calc R
H12B H -0.0244 0.0413 -0.0369 0.046 Uiso 1 1 calc R
H12C H -0.0648 -0.1135 -0.0215 0.046 Uiso 1 1 calc R
C12 C 1.0566(6) 0.6547(10) 0.5889(7) 0.0297(18) Uani 1 1 d .
H12D H 1.1214 0.6411 0.6627 0.045 Uiso 1 1 calc R
H12E H 1.0828 0.7109 0.5442 0.045 Uiso 1 1 calc R
H12F H 1.0289 0.5624 0.5540 0.045 Uiso 1 1 calc R
C11A C 0.0568(6) -0.1184(10) -0.0817(6) 0.0235(17) Uani 1 1 d .
H11C H 0.0746 -0.0581 -0.1313 0.028 Uiso 1 1 calc R
H11D H 0.0341 -0.2130 -0.1161 0.028 Uiso 1 1 calc R
O9 O 0.1635(5) 0.7602(7) 0.2677(5) 0.0407(13) Uani 1 1 d .
O8 O 0.0497(6) 0.8383(7) 0.3540(6) 0.0459(16) Uani 1 1 d .
O7 O -0.0415(6) 0.7207(8) 0.1793(6) 0.061(2) Uani 1 1 d .
O2W O 0.3274(5) -0.3590(8) -0.1151(5) 0.0259(15) Uani 1 1 d .
O6 O 0.0851(6) 0.5856(7) 0.3400(5) 0.0351(14) Uani 1 1 d .
O3W O 1.1094(6) 0.5227(8) 0.8411(6) 0.0512(19) Uani 1 1 d .

loop_
_atom_site_aniso_label
_atom_site_aniso_U_11
_atom_site_aniso_U_22
_atom_site_aniso_U_33
_atom_site_aniso_U_23
_atom_site_aniso_U_13
_atom_site_aniso_U_12
Ag1 0.0204(3) 0.0141(3) 0.0184(3) 0.0010(2) 0.0103(2) -0.0020(2)
N7A 0.020(3) 0.014(3) 0.012(2) -0.002(2) 0.010(2) -0.003(2)
N9A 0.016(3) 0.018(3) 0.015(3) -0.002(3) 0.006(2) -0.004(2)
O1 0.015(2) 0.009(3) 0.021(2) 0.0029(19) 0.0103(19) -0.0053(18)
C8A 0.013(3) 0.010(4) 0.020(3) -0.004(3) 0.007(2) -0.003(3)
C4A 0.011(3) 0.016(4) 0.014(3) 0.005(3) 0.005(2) 0.009(3)
C5A 0.012(3) 0.018(4) 0.014(3) -0.004(3) 0.006(2) -0.002(3)
C6A 0.006(3) 0.009(4) 0.012(3) 0.002(3) 0.000(2) 0.002(2)
C2A 0.015(3) 0.014(4) 0.012(3) 0.002(3) 0.005(2) -0.002(3)
N1A 0.014(3) 0.012(3) 0.017(3) 0.007(3) 0.007(2) 0.001(2)
N6A 0.021(3) 0.015(4) 0.021(3) -0.004(3) 0.011(2) -0.004(2)
C10A 0.027(3) 0.013(4) 0.020(3) -0.005(3) 0.011(3) -0.005(3)
N3A 0.013(3) 0.018(3) 0.017(3) -0.003(2) 0.007(2) 0.002(2)
C10 0.024(3) 0.014(4) 0.023(3) -0.002(3) 0.011(3) -0.005(3)
O1A 0.018(2) 0.018(3) 0.022(2) 0.001(2) 0.009(2) -0.004(2)
N7 0.017(3) 0.015(4) 0.014(3) 0.002(2) 0.006(2) 0.003(2)
N9 0.014(3) 0.006(3) 0.016(3) -0.001(2) 0.007(2) -0.001(2)
C5 0.011(3) 0.008(4) 0.013(3) 0.004(3) 0.004(2) 0.001(3)
C8 0.020(3) 0.025(4) 0.017(3) 0.002(3) 0.013(3) -0.001(3)
N1 0.020(3) 0.010(3) 0.016(3) -0.005(3) 0.009(2) -0.004(2)
C2 0.018(3) 0.020(4) 0.013(3) -0.010(3) 0.006(2) -0.002(3)
C4 0.014(3) 0.013(4) 0.009(3) -0.002(3) -0.001(2) -0.004(3)
N6 0.021(3) 0.021(4) 0.017(3) 0.001(3) 0.013(2) -0.004(2)
C6 0.023(3) 0.016(4) 0.014(3) 0.003(3) 0.012(3) 0.005(3)
N3 0.021(3) 0.009(3) 0.015(3) 0.002(2) 0.010(2) 0.000(2)
C11 0.020(3) 0.023(4) 0.023(3) 0.001(4) 0.010(3) -0.005(3)
O1W 0.028(3) 0.003(3) 0.023(2) -0.001(2) 0.012(2) -0.001(2)
Ag2 0.0202(3) 0.0172(4) 0.0186(3) -0.0029(2) 0.0100(2) 0.0007(2)
Cl1 0.0265(9) 0.0118(6) 0.0171(6) 0.0004(5) 0.0072(6) 0.0002(6)
Cl2 0.0244(8) 0.0211(9) 0.0331(9) 0.0041(8) 0.0126(7) -0.0012(7)
O3 0.044(3) 0.024(3) 0.029(3) -0.013(2) 0.016(2) -0.013(2)
O2 0.036(3) 0.023(3) 0.037(3) 0.009(2) 0.012(2) 0.003(2)
O4 0.030(3) 0.015(3) 0.040(3) -0.001(2) 0.015(2) 0.003(2)
O5 0.033(3) 0.030(3) 0.044(3) 0.003(3) 0.024(3) 0.000(2)
C12A 0.019(3) 0.031(5) 0.037(4) -0.004(4) 0.010(3) -0.007(3)
C12 0.016(3) 0.036(5) 0.029(4) -0.003(4) 0.004(3) 0.000(3)
C11A 0.025(3) 0.021(5) 0.020(3) -0.006(3) 0.006(3) -0.005(3)
O9 0.040(3) 0.036(3) 0.056(3) 0.010(3) 0.031(3) 0.001(3)
O8 0.051(4) 0.046(4) 0.051(4) -0.015(3) 0.032(3) 0.003(3)
O7 0.042(4) 0.046(5) 0.057(4) -0.006(4) -0.010(3) 0.006(3)
O2W 0.021(3) 0.042(5) 0.018(2) -0.008(3) 0.012(2) -0.009(3)
O6 0.053(4) 0.019(3) 0.040(3) 0.013(3) 0.027(3) 0.005(3)
O3W 0.050(4) 0.033(4) 0.066(4) -0.004(3) 0.022(3) -0.013(3)

loop_
_atom_type_symbol
_atom_type_description
_atom_type_scat_dispersion_real
_atom_type_scat_dispersion_imag
_atom_type_scat_source
C C 0.0033 0.0016 'International Tables Vol C Tables 4.2.6.8 and 6.1.1.4'
H H 0.0000 0.0000 'International Tables Vol C Tables 4.2.6.8 and 6.1.1.4'
N N 0.0061 0.0033 'International Tables Vol C Tables 4.2.6.8 and 6.1.1.4'
O O 0.0106 0.0060 'International Tables Vol C Tables 4.2.6.8 and 6.1.1.4'
Ag Ag -0.8971 1.1015 'International Tables Vol C Tables 4.2.6.8 and 6.1.1.4'
Cl Cl 0.1484 0.1585 'International Tables Vol C Tables 4.2.6.8 and 6.1.1.4'

loop_
_geom_angle_atom_site_label_1
_geom_angle_atom_site_label_2
_geom_angle_atom_site_label_3
_geom_angle
_geom_angle_site_symmetry_1
_geom_angle_site_symmetry_3
N3 Ag1 O1W 147.89(18) 2_646 .
N3 Ag1 N7A 99.4(2) 2_646 .
O1W Ag1 N7A 95.9(2) . .
N3 Ag1 O1 98.79(18) 2_646 .
O1W Ag1 O1 104.67(17) . .
N7A Ag1 O1 104.19(17) . .
C8A N7A C5A 103.9(6) . .
C8A N7A Ag1 119.2(5) . .
C5A N7A Ag1 124.5(4) . .
C4A N9A C8A 105.9(6) . .
C4A N9A C10A 129.0(6) . .
C8A N9A C10A 125.1(6) . .
N1 O1 Ag1 116.5(4) . .
N7A C8A N9A 114.0(6) . .
N9A C4A N3A 128.9(6) . .
N9A C4A C5A 107.2(6) . .
N3A C4A C5A 123.8(6) . .
N7A C5A C6A 130.6(7) . .
N7A C5A C4A 108.9(7) . .
C6A C5A C4A 120.5(6) . .
N6A C6A N1A 119.3(6) . .
N6A C6A C5A 128.0(6) . .
N1A C6A C5A 112.7(6) . .
N3A C2A N1A 124.9(6) . .
C2A N1A O1A 118.6(5) . .
C2A N1A C6A 124.6(6) . .
O1A N1A C6A 116.8(6) . .
N9A C10A C11A 113.3(7) . .
C2A N3A C4A 113.4(6) . .
C2A N3A Ag2 118.0(4) . .
C4A N3A Ag2 125.4(5) . .
N9 C10 C11 111.8(7) . .
N1A O1A Ag2 116.0(4) . 2_655
C8 N7 C5 103.9(6) . .
C8 N7 Ag2 121.2(5) . 2_655
C5 N7 Ag2 125.2(4) . 2_655
C8 N9 C4 105.6(6) . .
C8 N9 C10 127.4(6) . .
C4 N9 C10 127.0(5) . .
C4 C5 N7 112.3(6) . .
C4 C5 C6 117.9(6) . .
N7 C5 C6 129.8(6) . .
N7 C8 N9 113.3(6) . .
O1 N1 C6 118.5(6) . .
O1 N1 C2 119.8(5) . .
C6 N1 C2 121.6(6) . .
N3 C2 N1 124.6(6) . .
N3 C4 C5 128.7(6) . .
N3 C4 N9 126.1(6) . .
C5 C4 N9 105.0(6) . .
N6 C6 N1 116.2(6) . .
N6 C6 C5 129.2(6) . .
N1 C6 C5 114.5(6) . .
C2 N3 C4 112.5(6) . .
C2 N3 Ag1 113.9(4) . 2_656
C4 N3 Ag1 125.5(5) . 2_656
C10 C11 C12 114.4(6) . .
N3A Ag2 N7 104.2(2) . 2_645
N3A Ag2 O1A 93.01(18) . 2_645
N7 Ag2 O1A 104.33(18) 2_645 2_645
N3A Ag2 O2W 147.60(19) . .
N7 Ag2 O2W 99.1(2) 2_645 .
O1A Ag2 O2W 102.82(18) 2_645 .
O4 Cl1 O3 110.2(3) . .
O4 Cl1 O2 110.8(3) . .
O3 Cl1 O2 110.2(3) . .
O4 Cl1 O5 109.0(3) . .
O3 Cl1 O5 107.8(3) . .
O2 Cl1 O5 108.7(3) . .
O9 Cl2 O7 109.9(4) . .
O9 Cl2 O8 109.2(4) . .
O7 Cl2 O8 109.1(4) . .
O9 Cl2 O6 107.5(4) . .
O7 Cl2 O6 109.4(4) . .
O8 Cl2 O6 111.6(4) . .
C12A C11A C10A 112.2(6) . .

loop_
_geom_bond_atom_site_label_1
_geom_bond_atom_site_label_2
_geom_bond_distance
_geom_bond_site_symmetry_2
Ag1 N3 2.319(6) 2_646
Ag1 O1W 2.342(6) .
Ag1 N7A 2.360(5) .
Ag1 O1 2.368(4) .
N7A C8A 1.322(9) .
N7A C5A 1.382(8) .
N9A C4A 1.339(9) .
N9A C8A 1.363(9) .
N9A C10A 1.471(9) .
O1 N1 1.347(7) .
C4A N3A 1.366(8) .
C4A C5A 1.407(10) .
C5A C6A 1.401(10) .
C6A N6A 1.296(9) .
C6A N1A 1.376(8) .
C2A N3A 1.334(10) .
C2A N1A 1.333(10) .
N1A O1A 1.364(7) .
C10A C11A 1.517(9) .
N3A Ag2 2.296(6) .
C10 N9 1.464(9) .
C10 C11 1.516(9) .
O1A Ag2 2.374(5) 2_655
N7 C8 1.307(10) .
N7 C5 1.385(8) .
N7 Ag2 2.328(5) 2_655
N9 C8 1.379(9) .
N9 C4 1.398(9) .
C5 C4 1.357(10) .
C5 C6 1.401(10) .
N1 C6 1.383(8) .
N1 C2 1.381(9) .
C2 N3 1.314(10) .
C4 N3 1.335(9) .
N6 C6 1.328(10) .
N3 Ag1 2.319(6) 2_656
C11 C12 1.517(11) .
Ag2 N7 2.328(5) 2_645
Ag2 O1A 2.374(5) 2_645
Ag2 O2W 2.399(7) .
Cl1 O4 1.432(5) .
Cl1 O3 1.437(5) .
Cl1 O2 1.445(5) .
Cl1 O5 1.462(5) .
Cl2 O9 1.425(5) .
Cl2 O7 1.436(6) .
Cl2 O8 1.445(6) .
Cl2 O6 1.464(6) .
C12A C11A 1.513(11) .

loop_
_geom_torsion_atom_site_label_1
_geom_torsion_atom_site_label_2
_geom_torsion_atom_site_label_3
_geom_torsion_atom_site_label_4
_geom_torsion
_geom_torsion_site_symmetry_1
_geom_torsion_site_symmetry_4
N3 Ag1 N7A C8A -5.3(5) 2_646 .
O1W Ag1 N7A C8A -156.9(5) . .
O1 Ag1 N7A C8A 96.3(5) . .
N3 Ag1 N7A C5A -141.3(6) 2_646 .
O1W Ag1 N7A C5A 67.1(6) . .
O1 Ag1 N7A C5A -39.7(6) . .
N3 Ag1 O1 N1 -169.2(4) 2_646 .
O1W Ag1 O1 N1 -11.4(4) . .
N7A Ag1 O1 N1 88.7(4) . .
C5A N7A C8A N9A 0.8(8) . .
Ag1 N7A C8A N9A -143.0(5) . .
C4A N9A C8A N7A 0.1(8) . .
C10A N9A C8A N7A -180.0(6) . .
C8A N9A C4A N3A 177.1(6) . .
C10A N9A C4A N3A -2.9(11) . .
C8A N9A C4A C5A -0.9(7) . .
C10A N9A C4A C5A 179.1(6) . .
C8A N7A C5A C6A 179.7(7) . .
Ag1 N7A C5A C6A -38.9(10) . .
C8A N7A C5A C4A -1.4(7) . .
Ag1 N7A C5A C4A 140.0(5) . .
N9A C4A C5A N7A 1.5(7) . .
N3A C4A C5A N7A -176.7(6) . .
N9A C4A C5A C6A -179.5(6) . .
N3A C4A C5A C6A 2.4(10) . .
N7A C5A C6A N6A -0.7(12) . .
C4A C5A C6A N6A -179.4(6) . .
N7A C5A C6A N1A 177.0(6) . .
C4A C5A C6A N1A -1.8(9) . .
N3A C2A N1A O1A 178.1(6) . .
N3A C2A N1A C6A 0.1(10) . .
N6A C6A N1A C2A 178.6(6) . .
C5A C6A N1A C2A 0.7(9) . .
N6A C6A N1A O1A 0.5(8) . .
C5A C6A N1A O1A -177.4(5) . .
C4A N9A C10A C11A -75.7(9) . .
C8A N9A C10A C11A 104.4(8) . .
N1A C2A N3A C4A 0.3(9) . .
N1A C2A N3A Ag2 -160.7(5) . .
N9A C4A N3A C2A -179.2(6) . .
C5A C4A N3A C2A -1.5(9) . .
N9A C4A N3A Ag2 -19.8(9) . .
C5A C4A N3A Ag2 157.9(5) . .
C2A N1A O1A Ag2 -69.6(6) . 2_655
C6A N1A O1A Ag2 108.5(5) . 2_655
C11 C10 N9 C8 -106.7(7) . .
C11 C10 N9 C4 72.6(8) . .
C8 N7 C5 C4 -0.2(7) . .
Ag2 N7 C5 C4 -146.1(5) 2_655 .
C8 N7 C5 C6 177.8(7) . .
Ag2 N7 C5 C6 31.9(10) 2_655 .
C5 N7 C8 N9 -0.1(7) . .
Ag2 N7 C8 N9 147.5(5) 2_655 .
C4 N9 C8 N7 0.3(8) . .
C10 N9 C8 N7 179.8(6) . .
Ag1 O1 N1 C6 -105.0(6) . .
Ag1 O1 N1 C2 71.3(6) . .
O1 N1 C2 N3 179.9(6) . .
C6 N1 C2 N3 -3.9(11) . .
N7 C5 C4 N3 175.1(6) . .
C6 C5 C4 N3 -3.2(11) . .
N7 C5 C4 N9 0.4(7) . .
C6 C5 C4 N9 -177.8(6) . .
C8 N9 C4 N3 -175.3(6) . .
C10 N9 C4 N3 5.3(10) . .
C8 N9 C4 C5 -0.4(7) . .
C10 N9 C4 C5 -179.8(6) . .
O1 N1 C6 N6 -3.0(9) . .
C2 N1 C6 N6 -179.2(6) . .
O1 N1 C6 C5 179.9(6) . .
C2 N1 C6 C5 3.7(9) . .
C4 C5 C6 N6 -177.2(7) . .
N7 C5 C6 N6 5.0(12) . .
C4 C5 C6 N1 -0.6(9) . .
N7 C5 C6 N1 -178.4(6) . .
N1 C2 N3 C4 0.4(10) . .
N1 C2 N3 Ag1 150.9(6) . 2_656
C5 C4 N3 C2 3.2(10) . .
N9 C4 N3 C2 176.9(6) . .
C5 C4 N3 Ag1 -143.3(6) . 2_656
N9 C4 N3 Ag1 30.4(9) . 2_656
N9 C10 C11 C12 57.6(9) . .
C2A N3A Ag2 N7 -69.0(5) . 2_645
C4A N3A Ag2 N7 132.5(5) . 2_645
C2A N3A Ag2 O1A 36.6(5) . 2_645
C4A N3A Ag2 O1A -121.9(5) . 2_645
C2A N3A Ag2 O2W 156.4(4) . .
C4A N3A Ag2 O2W -2.1(7) . .
N9A C10A C11A C12A -62.7(9) . .
